data_7714667
loop_
_publ_author_name
'Dietz, Maximilian'
'Arrowsmith, Merle'
'Braunschweig, Holger'

_publ_section_title
;
 CAAC-stabilised 9,10-diboraanthracene: an electronically and structurally
 flexible platform for small-molecule activation and metal complexation.
;
_journal_issue 2
_journal_name_full 'Dalton transactions (Cambridge, England : 2003)'
_journal_page_first 449
_journal_page_last 453
_journal_paper_doi 10.1039/d3dt03787h
_journal_volume 53
_journal_year 2024
_chemical_formula_moiety 'C58 H75 B2 N5, 3.5(C6 H6)'
_chemical_formula_sum 'C79 H96 B2 N5'
_chemical_formula_weight 1137.22
_chemical_properties_physical Air-sensitive,Moisture-sensitive
_space_group_crystal_system triclinic
_space_group_IT_number 2
_space_group_name_Hall '-P 1'
_space_group_name_H-M_alt 'P -1'
_atom_sites_solution_hydrogens geom
_atom_sites_solution_primary dual
_atom_sites_solution_secondary difmap
_audit_creation_date 2023-11-03
_audit_creation_method 'CIF-fill 1.4o (K.Radacki, 2005-23)'
_audit_update_record
;
2023-11-09 deposited with the CCDC.	2023-12-05 downloaded from the CCDC.
;
_cell_angle_alpha 79.3390(10)
_cell_angle_beta 86.6270(10)
_cell_angle_gamma 86.6760(10)
_cell_formula_units_Z 2
_cell_length_a 11.47910(10)
_cell_length_b 13.02450(10)
_cell_length_c 22.38830(10)
_cell_measurement_reflns_used 94088
_cell_measurement_temperature 100(2)
_cell_measurement_theta_max 77.2470
_cell_measurement_theta_min 2.0110
_cell_volume 3280.00(4)
_computing_cell_refinement 'CrysAlisPro 1.171.42.68a (Rigaku OD, 2022)'
_computing_data_collection 'CrysAlisPro 1.171.42.68a (Rigaku OD, 2022)'
_computing_data_reduction 'CrysAlisPro 1.171.42.68a (Rigaku OD, 2022)'
_computing_molecular_graphics 'ShelXLe (Huebschle et all, 2011)'
_computing_publication_material 'SHELXL-2019/2 (Sheldrick, 2019)'
_computing_structure_refinement 'SHELXL-2019/2 (Sheldrick, 2019)'
_computing_structure_solution 'SHELXT 2018/2 (Sheldrick, 2018)''
_diffrn_ambient_environment N~2~
_diffrn_ambient_temperature 100(2)
_diffrn_detector HPA
_diffrn_detector_area_resol_mean 10.0
_diffrn_detector_type 'HyPix 6000'
_diffrn_measured_fraction_theta_full 0.999
_diffrn_measured_fraction_theta_max 0.999
_diffrn_measurement_details
;
 List of Runs (angles in degrees, time in seconds):
 --------------------------------------------------------------------------
  1  \w     28.00  54.00   0.50    0.06    --   50.00  79.00 -34.86   52
  2  \w     26.00  52.00   0.50    0.06    --   47.95  77.00 120.00   52
  3  \w     85.00 117.00   0.50    0.06    --   47.95  19.00  90.00   64
  4  \w     36.00  74.00   0.50    0.06    --   47.95  19.00  90.00   76
  5  \w     45.00  92.00   0.50    0.26    --  107.75 -77.00  90.00   94
  6  \w     38.00 104.00   0.50    0.26    --  107.75 -77.00 150.00  132
  7  \w     35.00  71.00   0.50    0.26    --  107.75 -77.00  30.00   72
  8  \w     36.00  87.00   0.50    0.26    --  107.75 -77.00  60.00  102
  9  \w     44.00  71.00   0.50    0.26    --  107.75 -61.00 -30.00   54
 10  \w     39.00  68.00   0.50    0.26    --  107.75 -77.00 -90.00   58
 11  \w     40.00 106.00   0.50    0.26    --  107.75 -77.00-120.00  132
 12  \w     35.00  70.00   0.50    0.26    --  107.75 -61.00-180.00   70
 13  \w     36.00  68.00   0.50    0.26    --  107.75 -61.00  60.00   64
 14  \w     36.00  70.00   0.50    0.26    --  107.75 -61.00  90.00   68
 15  \w     44.00  70.00   0.50    0.26    --  107.75 -94.00-120.00   52
 16  \w     35.00 111.00   0.50    0.26    --  107.75-125.00-180.00  152
 17  \w     49.00  82.00   0.50    0.06    --   47.95-148.00  73.00   66
 18  \w     37.00  63.00   0.50    0.26    --  107.75-125.00 150.00   52
 19  \w     78.00 109.00   0.50    0.26    --  107.75-125.00 150.00   62
 20  \w     69.00 116.00   0.50    0.26    --  107.75-148.00  73.00   94
 21  \w     36.00 111.00   0.50    0.26    --  107.75-125.00  60.00  150
 22  \w     68.00 111.00   0.50    0.26    --  107.75-125.00  90.00   86
 23  \w     45.00 110.00   0.50    0.26    --  107.75-125.00   0.00  130
 24  \w     72.00 112.00   0.50    0.26    --  107.75-125.00 -90.00   80
 25  \w     70.00 112.00   0.50    0.26    --  107.75-125.00-150.00   84
 26  \w     39.00  64.00   0.50    0.26    --  107.75-125.00 -90.00   50
 27  \w     68.00 110.00   0.50    0.26    --  107.75-123.00-122.00   84
 28  \w     37.00  94.00   0.50    0.06    --   47.95-123.00-122.00  114
 29  \w     35.00 111.00   0.50    0.26    --  107.75-125.00 -30.00  152
 30  \w     74.00 100.00   0.50    0.26    --  107.75 -94.00-120.00   52
 31  \w     54.00 108.00   0.50    0.26    --  107.75-111.00  -6.06  108
 32  \w     69.00 106.00   0.50    0.26    --  107.75 -94.00  60.00   74
 33  \w     36.00  61.00   0.50    0.26    --  107.75-125.00  90.00   50
 34  \w     83.00 108.00   0.50    0.26    --   94.00-114.00 116.04   50
 35  \w    -12.00  18.00   0.50    0.06    --  -47.95   0.00 -90.00   60
 36  \w    -73.00 -48.00   0.50    0.26    --  -86.25 123.00 -42.00   50
 37  \w    -84.00 -11.00   0.50    0.06    --  -47.95 123.00 -42.00  146
 38  \w   -100.00 -29.00   0.50    0.06    --  -47.95   0.00 -90.00  142
 39  \w    -88.00 -63.00   0.50    0.26    --  -86.25 148.00 121.00   50
 40  \w   -101.00 -25.00   0.50    0.06    --  -47.95 148.00 121.00  152
 41  \w    -24.00   6.00   0.50    0.06    --   10.00 103.00  93.84   60
 42  \w      8.00  33.00   0.50    0.06    --   38.00  93.00 172.46   50
 43  \w      7.00  32.00   0.50    0.06    --   38.00  94.00  46.49   50
 44  \w     -8.00  17.00   0.50    0.06    --   26.00 101.00-100.62   50
 45  \w     17.00  42.00   0.50    0.06    --   46.00  90.00-111.61   50
 46  \w      8.00  33.00   0.50    0.06    --   38.00  92.00   5.89   50
 47  \w     -9.00  38.00   0.50    0.06    --   18.00  89.00 175.74   94
 48  \w     30.00  55.00   0.50    0.06    --   54.00  79.00 149.06   50
 49  \w     47.00  73.00   0.50    0.06    --   70.00  77.00 141.68   52
 50  \w     42.00  68.00   0.50    0.06    --   66.00  79.00  86.09   52
 51  \w     39.00  65.00   0.50    0.06    --   62.00  79.00 -58.41   52
 52  \w     42.00  73.00   0.50    0.06    --   66.00  79.00 -41.88   62
 53  \w     70.00 110.00   0.50    0.26    --   94.00  79.00 -17.58   80
 54  \w    144.00 176.00   0.50    0.26    --  107.75  77.00  30.00   64
 55  \w     85.00 124.00   0.50    0.26    --  107.75  77.00  30.00   78
 56  \w     85.00 158.00   0.50    0.26    --  107.75  77.00 -90.00  146
 57  \w    126.00 177.00   0.50    0.26    --  107.75  77.00-120.00  102
 58  \w     86.00 121.00   0.50    0.26    --  107.75  77.00-120.00   70
 59  \w     85.00 169.00   0.50    0.26    --  107.75  77.00-180.00  168
 60  \w    121.00 178.00   0.50    0.26    --  107.75  77.00 -30.00  114
 61  \w     85.00 168.00   0.50    0.26    --  107.75  77.00 -60.00  166
 62  \w     85.00 110.00   0.50    0.26    --  107.75  77.00 -30.00   50
 63  \w    137.00 163.00   0.50    0.26    --  107.75  77.00  90.00   52
 64  \w     86.00 178.00   0.50    0.26    --  107.75  77.00  60.00  184
 65  \w     85.00 111.00   0.50    0.26    --  107.75  77.00  90.00   52
 66  \w     85.00 123.00   0.50    0.26    --  107.75  77.00 150.00   76
 67  \w    131.00 157.00   0.50    0.26    --  107.75  77.00 150.00   52
 68  \w    142.00 171.00   0.50    0.26    --  107.75  77.00 120.00   58
 69  \w     85.00 125.00   0.50    0.26    --  107.75  77.00 120.00   80
 70  \w    119.00 145.00   0.50    0.26    --  107.75  77.00   0.00   52
 71  \w     86.00 112.00   0.50    0.26    --  107.75  77.00   0.00   52
 72  \w    137.00 163.00   0.50    0.26    --  107.75  77.00-150.00   52
 73  \w    116.00 142.00   0.50    0.26    --   94.00  76.00-173.03   52
 74  \w     72.00 111.00   0.50    0.26    --   94.00  76.00-173.03   78
 75  \w     85.00 120.00   0.50    0.26    --  107.75  77.00-150.00   70
 76  \w     40.00  66.00   0.50    0.06    --   62.00  75.00-173.60   52
 77  \w     87.00 138.00   0.50    0.26    --  107.75  73.00 -68.42  102
 78  \w    153.00 178.00   0.50    0.26    --  107.75  73.00 -68.42   50
 79  \w     91.00 121.00   0.50    0.26    --  107.75  61.00-120.00   60
 80  \w    138.00 178.00   0.50    0.26    --  107.75  72.00 104.20   80
 81  \w     89.00 132.00   0.50    0.26    --  107.75  72.00 104.20   86
 82  \w     74.00 100.00   0.50    0.26    --   94.00  71.00 100.67   52
 83  \w     91.00 126.00   0.50    0.26    --  107.75  61.00 150.00   70
 84  \w     99.00 160.00   0.50    0.26    --  107.75  61.00 120.00  122
 85  \w    128.00 175.00   0.50    0.26    --  102.00  61.00  13.72   94
 86  \w     86.00 113.00   0.50    0.26    --  102.00  61.00  13.72   54
 87  \w     91.00 168.00   0.50    0.26    --  107.75  61.00   0.00  154
 88  \w     91.00 134.00   0.50    0.26    --  107.75  61.00 -30.00   86
 89  \w     92.00 165.00   0.50    0.26    --  107.75  61.00  30.00  146
 90  \w     91.00 156.00   0.50    0.26    --  107.75  61.00 -90.00  130
 91  \w     91.00 166.00   0.50    0.26    --  107.75  61.00-150.00  150
 92  \w     91.00 154.00   0.50    0.26    --  107.75  61.00-180.00  126
 93  \w    126.00 152.00   0.50    0.26    --  107.75  61.00-120.00   52
 94  \w    139.00 165.00   0.50    0.26    --  107.75  61.00  60.00   52
 95  \w     91.00 174.00   0.50    0.26    --  107.75  61.00  90.00  166
 96  \w     91.00 128.00   0.50    0.26    --  107.75  61.00  60.00   74
 97  \w    128.00 160.00   0.50    0.26    --  107.75  45.00  60.00   64
 98  \w    131.00 166.00   0.50    0.26    --  107.75  45.00 -60.00   70
 99  \w    123.00 172.00   0.50    0.26    --  107.75  45.00-120.00   98
 100  \w     98.00 173.00   0.50    0.26    --  107.75  15.00-150.00  150
 101  \w     99.00 124.00   0.50    0.26    --  107.75 123.00 -42.00   50
 102  \w     96.00 143.00   0.50    0.26    --  107.75 125.00 -60.00   94
 103  \w    149.00 177.00   0.50    0.26    --  107.75 125.00 -60.00   56
 104  \w     99.00 124.00   0.50    0.26    --  107.75 148.00 121.00   50
 105  \w    103.00 147.00   0.50    0.26    --  107.75 125.00 120.00   88
 106  \w    152.00 177.00   0.50    0.26    --  107.75 125.00 120.00   50
 107  \w    -63.00 -25.00   0.50    0.06    --  -47.95 -77.00 120.00   76
 108  \w   -116.00 -74.00   0.50    0.06    --  -47.95 -77.00 120.00   84
 109  \w   -113.00 -88.00   0.50    0.06    --  -47.95-148.00  73.00   50
 110  \w   -128.00-103.00   0.50    0.26    --  -86.25-148.00  73.00   50
 111  \w   -141.00-116.00   0.50    0.26    --  -86.25-123.00-122.00   50
 112  \w    -51.00 -25.00   0.50    0.06    --  -47.95 -77.00 -30.00   52
 113  \w    -55.00 -30.00   0.50    0.06    --  -54.00 -80.00  54.13   50
 114  \w    -63.00 -38.00   0.50    0.06    --  -62.00 -80.00 116.95   50
 115  \w   -120.00 -94.00   0.50    0.06    --  -62.00 -80.00 116.95   52
 116  \w    -77.00 -46.00   0.50    0.26    --  -70.00 -80.00 -86.95   62
 117  \w    -87.00 -62.00   0.50    0.26    --  -86.25 -79.00-133.73   50
 118  \w    -63.00 -35.00   0.50    0.06    --  -58.00 -79.00-154.88   56
 119  \w    -94.00 -62.00   0.50    0.26    --  -86.25 -79.00-178.20   64
 120  \w   -118.00 -63.00   0.50    0.26    --  -86.25 -78.00-155.87  110
 121  \w   -131.00 -89.00   0.50    0.06    --  -58.00 -79.00-154.88   84
 122  \w   -123.00 -97.00   0.50    0.06    --  -58.00 -78.00-129.82   52
 123  \w    -61.00 -35.00   0.50    0.06    --  -58.00 -78.00-129.82   52
 124  \w    -61.00 -35.00   0.50    0.06    --  -58.00 -78.00  -5.39   52
 125  \w    -99.00 -62.00   0.50    0.26    --  -86.25 -79.00  -9.15   74
 126  \w    -88.00 -59.00   0.50    0.26    --  -82.00 -78.00 -39.26   58
 127  \w   -101.00 -62.00   0.50    0.26    --  -86.25 -79.00  11.26   78
 128  \w    -89.00 -63.00   0.50    0.26    --  -86.25 -78.00  39.35   52
 129  \w    -87.00 -62.00   0.50    0.26    --  -86.25 -79.00  85.70   50
 130  \w    -88.00 -63.00   0.50    0.26    --  -86.25 -77.00 120.00   50
 131  \w    -60.00 -35.00   0.50    0.06    --  -58.00 -78.00  37.44   50
 132  \w    -90.00 -63.00   0.50    0.26    --  -86.25 -77.00 -90.00   54
 133  \w    -90.00 -63.00   0.50    0.26    --  -86.25 -77.00 -60.00   54
 134  \w   -108.00 -63.00   0.50    0.26    --  -86.25 -77.00-120.00   90
 135  \w    -90.00 -64.00   0.50    0.26    --  -86.25 -78.00 -47.98   52
 136  \w    -81.00 -55.00   0.50    0.26    --  -78.00 -76.00-117.50   52
 137  \w    -92.00 -63.00   0.50    0.26    --  -86.25 -77.00  23.58   58
 138  \w   -126.00 -78.00   0.50    0.06    --  -54.00 -76.00 -78.04   96
 139  \w    -92.00 -63.00   0.50    0.26    --  -86.25 -77.00  60.00   58
 140  \w    -92.00 -63.00   0.50    0.26    --  -86.25 -77.00 150.00   58
 141  \w    -97.00 -60.00   0.50    0.26    --  -82.00 -76.00 164.64   74
 142  \w    -72.00 -36.00   0.50    0.06    --  -58.00 -76.00 166.50   72
 143  \w    -76.00 -51.00   0.50    0.26    --  -74.00 -76.00 103.12   50
 144  \w    -78.00 -52.00   0.50    0.26    --  -74.00 -75.00  35.25   52
 145  \w    -78.00 -52.00   0.50    0.26    --  -74.00 -75.00   5.20   52
 146  \w    -93.00 -40.00   0.50    0.06    --  -62.00 -75.00 -28.88  106
 147  \w    -70.00 -33.00   0.50    0.06    --  -54.00 -76.00 -78.04   74
 148  \w    -77.00 -52.00   0.50    0.26    --  -74.00 -74.00-152.63   50
 149  \w    -90.00 -64.00   0.50    0.26    --  -86.25 -75.00-105.45   52
 150  \w    -93.00 -57.00   0.50    0.26    --  -78.00 -73.00-167.12   72
 151  \w    -82.00 -56.00   0.50    0.26    --  -78.00 -74.00  57.66   52
 152  \w    -91.00 -65.00   0.50    0.26    --  -86.25 -74.00 134.97   52
 153  \w    -81.00 -56.00   0.50    0.26    --  -78.00 -75.00 169.31   50
 154  \w    -89.00 -56.00   0.50    0.26    --  -78.00 -74.00 175.12   66
 155  \w    -83.00 -57.00   0.50    0.26    --  -78.00 -73.00  72.79   52
 156  \w    -92.00 -66.00   0.50    0.26    --  -86.25 -71.00  96.24   52
 157  \w    -90.00 -65.00   0.50    0.26    --  -86.25 -72.00 -80.28   50
 158  \w    -73.00 -47.00   0.50    0.06    --  -66.00 -68.00-135.11   52
 159  \w    -87.00 -61.00   0.50    0.26    --  -82.00 -72.00-137.21   52
 160  \w   -136.00-110.00   0.50    0.26    --  -86.25 -72.00 -80.28   52
;
_diffrn_measurement_device 'four-circle diffractometer'
_diffrn_measurement_device_type 'Rigaku XtaLAB Synergy-S'
_diffrn_measurement_method '\w scans'
_diffrn_orient_matrix_type
;
 CrysAlisPro convention (1999,Acta A55,543-557)
;
_diffrn_orient_matrix_UB_11 0.1302815000
_diffrn_orient_matrix_UB_12 -0.0300301000
_diffrn_orient_matrix_UB_13 0.0094726000
_diffrn_orient_matrix_UB_21 0.0222261000
_diffrn_orient_matrix_UB_22 0.0076154000
_diffrn_orient_matrix_UB_23 -0.0691791000
_diffrn_orient_matrix_UB_31 0.0254584000
_diffrn_orient_matrix_UB_32 0.1164481000
_diffrn_orient_matrix_UB_33 -0.0062516000
_diffrn_radiation_monochromator 'multi-layer mirror'
_diffrn_radiation_probe x-ray
_diffrn_radiation_type CuK\a
_diffrn_radiation_wavelength 1.54184
_diffrn_radiation_xray_symbol K-L~2,3~
_diffrn_reflns_av_R_equivalents 0.0346
_diffrn_reflns_av_unetI/netI 0.0153
_diffrn_reflns_Laue_measured_fraction_full 0.999
_diffrn_reflns_Laue_measured_fraction_max 0.999
_diffrn_reflns_limit_h_max 13
_diffrn_reflns_limit_h_min -13
_diffrn_reflns_limit_k_max 15
_diffrn_reflns_limit_k_min -14
_diffrn_reflns_limit_l_max 27
_diffrn_reflns_limit_l_min -27
_diffrn_reflns_number 134016
_diffrn_reflns_point_group_measured_fraction_full 0.999
_diffrn_reflns_point_group_measured_fraction_max 0.999
_diffrn_reflns_theta_full 67.684
_diffrn_reflns_theta_max 70.071
_diffrn_reflns_theta_min 2.010
_diffrn_source 'micro-focus sealed X-ray tube'
_diffrn_source_type 'PhotonJet X-ray Source'
_exptl_absorpt_coefficient_mu 0.495
_exptl_absorpt_correction_T_max 1.000
_exptl_absorpt_correction_T_min 0.613
_exptl_absorpt_correction_type gaussian
_exptl_absorpt_process_details
;
 CrysAlisPro 1.171.42.68a (Rigaku Oxford Diffraction, 2022) Numerical 
 absorption correction based on gaussian integration over a multifaceted 
 crystal model Empirical absorption correction using spherical harmonics, 
 implemented in SCALE3 ABSPACK scaling algorithm.
;
_exptl_crystal_colour yellow
_exptl_crystal_density_diffrn 1.151
_exptl_crystal_description block
_exptl_crystal_F_000 1230
_exptl_crystal_preparation
;
 For data collection the crystal was immersed in a film of perfluoropolyether 
 oil, mounted on a polyimide loop and transferred to stream of cold nitrogen 
 (Oxford Cryostream 800).
;
_exptl_crystal_recrystallization_method 'Re-crystallisation from solvent: benzene'
_exptl_crystal_size_max 0.220
_exptl_crystal_size_mid 0.200
_exptl_crystal_size_min 0.080
_refine_diff_density_max 0.315
_refine_diff_density_min -0.199
_refine_diff_density_rms 0.034
_refine_ls_extinction_method none
_refine_ls_goodness_of_fit_ref 0.856
_refine_ls_hydrogen_treatment constr
_refine_ls_matrix_type full
_refine_ls_number_parameters 791
_refine_ls_number_reflns 12419
_refine_ls_number_restraints 0
_refine_ls_restrained_S_all 0.856
_refine_ls_R_factor_all 0.0383
_refine_ls_R_factor_gt 0.0359
_refine_ls_shift/su_max 0.001
_refine_ls_shift/su_mean 0.000
_refine_ls_structure_factor_coef Fsqd
_refine_ls_weighting_details
;
 w=1/[\s^2^(Fo^2^)+(0.0603P)^2^+1.6054P] where P=(Fo^2^+2Fc^2^)/3
;
_refine_ls_weighting_scheme calc
_refine_ls_wR_factor_gt 0.0938
_refine_ls_wR_factor_ref 0.0962
_reflns_Friedel_coverage 0.000
_reflns_number_gt 11545
_reflns_number_total 12419
_reflns_threshold_expression 'I > 2\s(I)'
_cod_data_source_file d3dt03787h2.cif
_cod_data_source_block MaDi223_MaDi_a_(DBA)N3Ph
_cod_depositor_comments 'Adding full bibliography for 7714662--7714667.cif.'
_cod_database_code 7714667
_shelx_shelxl_version_number 2019/2
_shelx_space_group_comment
;
 The symmetry employed for this shelxl refinement is uniquely defined by the 
 following loop, which should always be used as a source of symmetry 
 information in preference to the above space-group names. They are only 
 intended as comments.
;
_shelx_estimated_absorpt_t_min 0.899
_shelx_estimated_absorpt_t_max 0.961

loop_
_space_group_symop_operation_xyz
'x, y, z'
'-x, -y, -z'

loop_
_atom_site_label
_atom_site_type_symbol
_atom_site_fract_x
_atom_site_fract_y
_atom_site_fract_z
_atom_site_U_iso_or_equiv
_atom_site_adp_type
_atom_site_occupancy
_atom_site_site_symmetry_order
_atom_site_calc_flag
_atom_site_refinement_flags_posn
_atom_site_refinement_flags_adp
_atom_site_refinement_flags_occupancy
_atom_site_disorder_assembly
_atom_site_disorder_group
B1_1 B 0.41414(9) 0.35755(8) 0.78009(5) 0.0145(2) Uani 1 1 d . . . . .
C2_1 C 0.50381(8) 0.42613(8) 0.72897(4) 0.01528(19) Uani 1 1 d . . . . .
C3_1 C 0.62248(9) 0.41013(8) 0.71571(5) 0.0184(2) Uani 1 1 d . . . . .
H3_1 H 0.663762 0.350821 0.737370 0.022 Uiso 1 1 calc R U . . .
C4_1 C 0.68185(9) 0.47974(9) 0.67112(5) 0.0211(2) Uani 1 1 d . . . . .
H4_1 H 0.762781 0.467549 0.662007 0.025 Uiso 1 1 calc R U . . .
C5_1 C 0.62182(9) 0.56682(8) 0.64023(5) 0.0209(2) Uani 1 1 d . . . . .
H5_1 H 0.662111 0.615175 0.610218 0.025 Uiso 1 1 calc R U . . .
C6_1 C 0.50217(9) 0.58419(8) 0.65287(4) 0.0177(2) Uani 1 1 d . . . . .
H6_1 H 0.462385 0.644505 0.631320 0.021 Uiso 1 1 calc R U . . .
C7_1 C 0.44023(8) 0.51461(7) 0.69649(4) 0.01487(19) Uani 1 1 d . . . . .
B8_1 B 0.30668(9) 0.51101(8) 0.72783(5) 0.0141(2) Uani 1 1 d . . . . .
C9_1 C 0.33068(8) 0.52776(8) 0.79648(4) 0.01450(19) Uani 1 1 d . . . . .
C10_1 C 0.31575(8) 0.61829(8) 0.82113(4) 0.01638(19) Uani 1 1 d . . . . .
H10_1 H 0.284580 0.680507 0.797060 0.020 Uiso 1 1 calc R U . . .
C11_1 C 0.34551(9) 0.61980(8) 0.88038(5) 0.0187(2) Uani 1 1 d . . . . .
H11_1 H 0.334562 0.682209 0.896698 0.022 Uiso 1 1 calc R U . . .
C12_1 C 0.39133(9) 0.52889(8) 0.91516(5) 0.0190(2) Uani 1 1 d . . . . .
H12_1 H 0.408824 0.527924 0.956218 0.023 Uiso 1 1 calc R U . . .
C13_1 C 0.41186(8) 0.43863(8) 0.89001(4) 0.0168(2) Uani 1 1 d . . . . .
H13_1 H 0.444452 0.377298 0.914306 0.020 Uiso 1 1 calc R U . . .
C14_1 C 0.38583(8) 0.43600(7) 0.83014(4) 0.01472(19) Uani 1 1 d . . . . .
N15_1 N 0.30056(7) 0.38627(6) 0.74338(4) 0.01367(16) Uani 1 1 d . . . . .
N16_1 N 0.23673(7) 0.32243(6) 0.72454(4) 0.01531(17) Uani 1 1 d . . . . .
N17_1 N 0.16057(7) 0.36453(7) 0.68432(4) 0.01657(17) Uani 1 1 d . . . . .
C1_2 C 0.07962(9) 0.29199(8) 0.67603(5) 0.0183(2) Uani 1 1 d . . . . .
C2_2 C 0.05109(10) 0.20344(9) 0.71951(5) 0.0231(2) Uani 1 1 d . . . . .
H2_2 H 0.090515 0.188113 0.756483 0.028 Uiso 1 1 calc R U . . .
C3_2 C -0.03390(10) 0.13810(9) 0.70914(5) 0.0284(2) Uani 1 1 d . . . . .
H3_2 H -0.050550 0.077679 0.738649 0.034 Uiso 1 1 calc R U . . .
C4_2 C -0.09497(10) 0.16003(10) 0.65609(6) 0.0307(3) Uani 1 1 d . . . . .
H4_2 H -0.153452 0.115329 0.649317 0.037 Uiso 1 1 calc R U . . .
C5_2 C -0.06930(10) 0.24803(10) 0.61323(5) 0.0298(3) Uani 1 1 d . . . . .
H5_2 H -0.110884 0.263995 0.576950 0.036 Uiso 1 1 calc R U . . .
C6_2 C 0.01667(10) 0.31306(9) 0.62285(5) 0.0241(2) Uani 1 1 d . . . . .
H6_2 H 0.033225 0.372940 0.592908 0.029 Uiso 1 1 calc R U . . .
C1_3 C 0.46760(8) 0.23641(7) 0.78809(4) 0.01458(19) Uani 1 1 d . . . . .
N2_3 N 0.52847(7) 0.18548(6) 0.83314(4) 0.01484(17) Uani 1 1 d . . . . .
C3_3 C 0.59201(9) 0.08275(8) 0.82201(5) 0.0184(2) Uani 1 1 d . . . . .
C4_3 C 0.58113(9) 0.09555(8) 0.75363(5) 0.0204(2) Uani 1 1 d . . . . .
H4A_3 H 0.571890 0.026845 0.741997 0.025 Uiso 1 1 calc R U . . .
H4B_3 H 0.651684 0.126705 0.731653 0.025 Uiso 1 1 calc R U . . .
C5_3 C 0.47247(9) 0.16826(8) 0.73794(5) 0.0183(2) Uani 1 1 d . . . . .
C6_3 C 0.53298(10) -0.01212(8) 0.85961(5) 0.0250(2) Uani 1 1 d . . . . .
H6A_3 H 0.451500 -0.011191 0.848606 0.037 Uiso 1 1 calc R U . . .
H6B_3 H 0.535442 -0.009562 0.902984 0.037 Uiso 1 1 calc R U . . .
H6C_3 H 0.574195 -0.076405 0.851316 0.037 Uiso 1 1 calc R U . . .
C7_3 C 0.71890(10) 0.07581(9) 0.83916(5) 0.0249(2) Uani 1 1 d . . . . .
H7A_3 H 0.756197 0.009579 0.831472 0.037 Uiso 1 1 calc R U . . .
H7B_3 H 0.722194 0.079112 0.882397 0.037 Uiso 1 1 calc R U . . .
H7C_3 H 0.760035 0.134263 0.814644 0.037 Uiso 1 1 calc R U . . .
C8_3 C 0.48290(10) 0.22547(8) 0.67178(5) 0.0232(2) Uani 1 1 d . . . . .
H8A_3 H 0.482800 0.174686 0.644491 0.035 Uiso 1 1 calc R U . . .
H8B_3 H 0.555961 0.262231 0.664834 0.035 Uiso 1 1 calc R U . . .
H8C_3 H 0.416629 0.276100 0.663666 0.035 Uiso 1 1 calc R U . . .
C9_3 C 0.36128(9) 0.10436(8) 0.74522(5) 0.0223(2) Uani 1 1 d . . . . .
H9A_3 H 0.294840 0.149968 0.729482 0.034 Uiso 1 1 calc R U . . .
H9B_3 H 0.345204 0.075707 0.788372 0.034 Uiso 1 1 calc R U . . .
H9C_3 H 0.373430 0.046942 0.722402 0.034 Uiso 1 1 calc R U . . .
C1_4 C 0.52802(8) 0.20848(7) 0.89461(4) 0.01512(19) Uani 1 1 d . . . . .
C2_4 C 0.62385(9) 0.25584(7) 0.91324(5) 0.0167(2) Uani 1 1 d . . . . .
C3_4 C 0.62255(9) 0.26742(8) 0.97407(5) 0.0197(2) Uani 1 1 d . . . . .
H3_4 H 0.686812 0.297584 0.988048 0.024 Uiso 1 1 calc R U . . .
C4_4 C 0.53021(10) 0.23612(8) 1.01440(5) 0.0214(2) Uani 1 1 d . . . . .
H4_4 H 0.531691 0.244099 1.055672 0.026 Uiso 1 1 calc R U . . .
C5_4 C 0.43556(9) 0.19313(8) 0.99451(5) 0.0200(2) Uani 1 1 d . . . . .
H5_4 H 0.371412 0.173654 1.022283 0.024 Uiso 1 1 calc R U . . .
C6_4 C 0.43202(9) 0.17767(8) 0.93462(4) 0.0170(2) Uani 1 1 d . . . . .
C7_4 C 0.72268(9) 0.30321(8) 0.87063(5) 0.0188(2) Uani 1 1 d . . . . .
H7_4 H 0.717884 0.279817 0.830784 0.023 Uiso 1 1 calc R U . . .
C8_4 C 0.84367(9) 0.26789(9) 0.89516(5) 0.0246(2) Uani 1 1 d . . . . .
H8A_4 H 0.903923 0.285552 0.862576 0.037 Uiso 1 1 calc R U . . .
H8B_4 H 0.846806 0.192087 0.909706 0.037 Uiso 1 1 calc R U . . .
H8C_4 H 0.857406 0.303516 0.928834 0.037 Uiso 1 1 calc R U . . .
C9_4 C 0.70863(9) 0.42312(8) 0.85937(5) 0.0221(2) Uani 1 1 d . . . . .
H9A_4 H 0.771062 0.452720 0.830706 0.033 Uiso 1 1 calc R U . . .
H9B_4 H 0.713219 0.447729 0.897924 0.033 Uiso 1 1 calc R U . . .
H9C_4 H 0.632636 0.445421 0.842282 0.033 Uiso 1 1 calc R U . . .
C10_4 C 0.32203(9) 0.13341(8) 0.91655(5) 0.0190(2) Uani 1 1 d . . . . .
H10_4 H 0.338171 0.114747 0.875396 0.023 Uiso 1 1 calc R U . . .
C11_4 C 0.22086(9) 0.21651(9) 0.91200(5) 0.0252(2) Uani 1 1 d . . . . .
H11A_4 H 0.241384 0.276847 0.880787 0.038 Uiso 1 1 calc R U . . .
H11B_4 H 0.206280 0.238882 0.951339 0.038 Uiso 1 1 calc R U . . .
H11C_4 H 0.150349 0.186840 0.900982 0.038 Uiso 1 1 calc R U . . .
C12_4 C 0.28892(10) 0.03382(9) 0.96106(5) 0.0256(2) Uani 1 1 d . . . . .
H12A_4 H 0.223826 0.002724 0.945561 0.038 Uiso 1 1 calc R U . . .
H12B_4 H 0.265487 0.051422 1.000891 0.038 Uiso 1 1 calc R U . . .
H12C_4 H 0.356305 -0.016293 0.965155 0.038 Uiso 1 1 calc R U . . .
C1_5 C 0.18178(8) 0.56455(7) 0.70351(4) 0.01462(19) Uani 1 1 d . . . . .
N2_5 N 0.15849(7) 0.62659(6) 0.65194(4) 0.01518(17) Uani 1 1 d . . . . .
C3_5 C 0.02791(9) 0.65213(8) 0.64198(5) 0.0191(2) Uani 1 1 d . . . . .
C4_5 C -0.02477(9) 0.57541(8) 0.69523(5) 0.0193(2) Uani 1 1 d . . . . .
H4A_5 H -0.041909 0.509557 0.682122 0.023 Uiso 1 1 calc R U . . .
H4B_5 H -0.098218 0.605971 0.711479 0.023 Uiso 1 1 calc R U . . .
C5_5 C 0.06670(8) 0.55473(8) 0.74362(4) 0.0166(2) Uani 1 1 d . . . . .
C6_5 C -0.00531(9) 0.62858(9) 0.58133(5) 0.0237(2) Uani 1 1 d . . . . .
H6A_5 H 0.036646 0.673781 0.548105 0.036 Uiso 1 1 calc R U . . .
H6B_5 H -0.089659 0.641623 0.577241 0.036 Uiso 1 1 calc R U . . .
H6C_5 H 0.015683 0.555159 0.579540 0.036 Uiso 1 1 calc R U . . .
C7_5 C -0.00587(10) 0.76739(9) 0.64214(5) 0.0233(2) Uani 1 1 d . . . . .
H7A_5 H 0.037976 0.811109 0.609025 0.035 Uiso 1 1 calc R U . . .
H7B_5 H 0.012561 0.784892 0.681147 0.035 Uiso 1 1 calc R U . . .
H7C_5 H -0.089795 0.780024 0.636353 0.035 Uiso 1 1 calc R U . . .
C8_5 C 0.05565(9) 0.64219(8) 0.78254(5) 0.0188(2) Uani 1 1 d . . . . .
H8A_5 H 0.086527 0.706575 0.758692 0.028 Uiso 1 1 calc R U . . .
H8B_5 H 0.100196 0.620298 0.819147 0.028 Uiso 1 1 calc R U . . .
H8C_5 H -0.026738 0.654906 0.794344 0.028 Uiso 1 1 calc R U . . .
C9_5 C 0.04884(9) 0.45245(8) 0.78841(5) 0.0191(2) Uani 1 1 d . . . . .
H9A_5 H 0.034702 0.396935 0.765929 0.029 Uiso 1 1 calc R U . . .
H9B_5 H -0.018510 0.461545 0.816257 0.029 Uiso 1 1 calc R U . . .
H9C_5 H 0.118890 0.433266 0.811779 0.029 Uiso 1 1 calc R U . . .
C1_6 C 0.24178(9) 0.67461(8) 0.60474(4) 0.0170(2) Uani 1 1 d . . . . .
C2_6 C 0.27954(9) 0.77463(8) 0.60771(5) 0.0199(2) Uani 1 1 d . . . . .
C3_6 C 0.34537(10) 0.82584(9) 0.55796(5) 0.0255(2) Uani 1 1 d . . . . .
H3_6 H 0.369586 0.894264 0.558246 0.031 Uiso 1 1 calc R U . . .
C4_6 C 0.37632(11) 0.77934(9) 0.50814(5) 0.0279(2) Uani 1 1 d . . . . .
H4_6 H 0.419853 0.816303 0.474350 0.033 Uiso 1 1 calc R U . . .
C5_6 C 0.34372(10) 0.67895(9) 0.50766(5) 0.0234(2) Uani 1 1 d . . . . .
H5_6 H 0.368042 0.646545 0.474022 0.028 Uiso 1 1 calc R U . . .
C6_6 C 0.27580(9) 0.62419(8) 0.55559(4) 0.0185(2) Uani 1 1 d . . . . .
C7_6 C 0.26100(10) 0.82566(8) 0.66396(5) 0.0215(2) Uani 1 1 d . . . . .
H7_6 H 0.205348 0.783204 0.693191 0.026 Uiso 1 1 calc R U . . .
C8_6 C 0.20932(11) 0.93858(9) 0.65016(6) 0.0294(3) Uani 1 1 d . . . . .
H8A_6 H 0.265901 0.983295 0.624853 0.044 Uiso 1 1 calc R U . . .
H8B_6 H 0.191745 0.964058 0.688387 0.044 Uiso 1 1 calc R U . . .
H8C_6 H 0.137359 0.940393 0.628423 0.044 Uiso 1 1 calc R U . . .
C9_6 C 0.37708(10) 0.82375(9) 0.69503(5) 0.0248(2) Uani 1 1 d . . . . .
H9A_6 H 0.409678 0.751675 0.704216 0.037 Uiso 1 1 calc R U . . .
H9B_6 H 0.363429 0.851169 0.732888 0.037 Uiso 1 1 calc R U . . .
H9C_6 H 0.432205 0.867179 0.667807 0.037 Uiso 1 1 calc R U . . .
C10_6 C 0.24813(9) 0.51207(8) 0.55386(4) 0.0191(2) Uani 1 1 d . . . . .
H10_6 H 0.194117 0.486867 0.589581 0.023 Uiso 1 1 calc R U . . .
C11_6 C 0.35962(10) 0.44062(9) 0.55862(5) 0.0236(2) Uani 1 1 d . . . . .
H11A_6 H 0.338716 0.367568 0.563330 0.035 Uiso 1 1 calc R U . . .
H11B_6 H 0.401634 0.449847 0.593980 0.035 Uiso 1 1 calc R U . . .
H11C_6 H 0.409685 0.458831 0.521607 0.035 Uiso 1 1 calc R U . . .
C12_6 C 0.18874(10) 0.50168(9) 0.49573(5) 0.0246(2) Uani 1 1 d . . . . .
H12A_6 H 0.241984 0.522794 0.460294 0.037 Uiso 1 1 calc R U . . .
H12B_6 H 0.117211 0.546794 0.491918 0.037 Uiso 1 1 calc R U . . .
H12C_6 H 0.169099 0.428816 0.497877 0.037 Uiso 1 1 calc R U . . .
C1_7 C 1.02402(10) 0.01058(9) 0.86991(5) 0.0245(2) Uani 1 1 d . . . . .
H1_7 H 0.999139 0.080842 0.854501 0.029 Uiso 1 1 calc R U . . .
C2_7 C 0.97858(10) -0.03990(10) 0.92534(5) 0.0294(3) Uani 1 1 d . . . . .
H2_7 H 0.923239 -0.004059 0.948328 0.035 Uiso 1 1 calc R U . . .
C3_7 C 1.01375(11) -0.14302(11) 0.94748(6) 0.0344(3) Uani 1 1 d . . . . .
H3_7 H 0.982092 -0.177855 0.985501 0.041 Uiso 1 1 calc R U . . .
C4_7 C 1.09509(11) -0.19526(10) 0.91413(6) 0.0341(3) Uani 1 1 d . . . . .
H4_7 H 1.118744 -0.266028 0.929025 0.041 Uiso 1 1 calc R U . . .
C5_7 C 1.14154(11) -0.14370(9) 0.85905(6) 0.0300(3) Uani 1 1 d . . . . .
H5_7 H 1.198224 -0.178816 0.836391 0.036 Uiso 1 1 calc R U . . .
C6_7 C 1.10570(10) -0.04112(9) 0.83685(5) 0.0257(2) Uani 1 1 d . . . . .
H6_7 H 1.137310 -0.006202 0.798836 0.031 Uiso 1 1 calc R U . . .
C1_8 C 0.20209(14) 1.15724(12) 0.51411(6) 0.0454(4) Uani 1 1 d . . . . .
H1_8 H 0.174883 1.192288 0.546256 0.055 Uiso 1 1 calc R U . . .
C2_8 C 0.14153(13) 1.07591(14) 0.50133(7) 0.0525(4) Uani 1 1 d . . . . .
H2_8 H 0.071976 1.055537 0.524530 0.063 Uiso 1 1 calc R U . . .
C3_8 C 0.18115(15) 1.02433(12) 0.45535(8) 0.0503(4) Uani 1 1 d . . . . .
H3_8 H 0.139484 0.968003 0.447094 0.060 Uiso 1 1 calc R U . . .
C4_8 C 0.28057(13) 1.05399(12) 0.42142(7) 0.0451(3) Uani 1 1 d . . . . .
H4_8 H 0.308120 1.018317 0.389597 0.054 Uiso 1 1 calc R U . . .
C5_8 C 0.34066(13) 1.13575(13) 0.43353(7) 0.0448(3) Uani 1 1 d . . . . .
H5_8 H 0.409269 1.156868 0.409673 0.054 Uiso 1 1 calc R U . . .
C6_8 C 0.30183(14) 1.18706(11) 0.48002(7) 0.0428(3) Uani 1 1 d . . . . .
H6_8 H 0.343998 1.242942 0.488474 0.051 Uiso 1 1 calc R U . . .
C1_9 C -0.11542(11) 0.53486(10) 0.99295(5) 0.0289(2) Uani 1 1 d . . . . .
H1_9 H -0.194631 0.558787 0.987966 0.035 Uiso 1 1 calc R U . . .
C2_9 C -0.04159(11) 0.52928(10) 0.94235(5) 0.0304(3) Uani 1 1 d . . . . .
H2_9 H -0.070295 0.549484 0.902733 0.036 Uiso 1 1 calc R U . . .
C3_9 C 0.07405(11) 0.49432(9) 0.94929(5) 0.0282(2) Uani 1 1 d . . . . .
H3_9 H 0.124614 0.490430 0.914550 0.034 Uiso 1 1 calc R U . . .
C1_10 C 0.63233(12) 0.69936(10) 0.79629(7) 0.0404(3) Uani 1 1 d . . . . .
H1_10 H 0.570123 0.658785 0.789201 0.048 Uiso 1 1 calc R U . . .
C2_10 C 0.68384(12) 0.76726(11) 0.74869(7) 0.0393(3) Uani 1 1 d . . . . .
H2_10 H 0.656921 0.773661 0.708788 0.047 Uiso 1 1 calc R U . . .
C3_10 C 0.77486(11) 0.82612(10) 0.75913(6) 0.0358(3) Uani 1 1 d . . . . .
H3_10 H 0.809403 0.873820 0.726533 0.043 Uiso 1 1 calc R U . . .
C4_10 C 0.81528(10) 0.81534(10) 0.81699(7) 0.0337(3) Uani 1 1 d . . . . .
H4_10 H 0.878966 0.854322 0.823978 0.040 Uiso 1 1 calc R U . . .
C5_10 C 0.76331(12) 0.74811(10) 0.86456(6) 0.0350(3) Uani 1 1 d . . . . .
H5_10 H 0.790592 0.741312 0.904418 0.042 Uiso 1 1 calc R U . . .
C6_10 C 0.67157(12) 0.69061(10) 0.85430(7) 0.0375(3) Uani 1 1 d . . . . .
H6_10 H 0.635277 0.644849 0.887237 0.045 Uiso 1 1 calc R U . . .

loop_
_atom_site_aniso_label
_atom_site_aniso_U_11
_atom_site_aniso_U_22
_atom_site_aniso_U_33
_atom_site_aniso_U_23
_atom_site_aniso_U_13
_atom_site_aniso_U_12
B1_1 0.0150(5) 0.0144(5) 0.0144(5) -0.0030(4) -0.0030(4) 0.0008(4)
C2_1 0.0171(5) 0.0160(5) 0.0140(4) -0.0053(4) -0.0021(4) -0.0013(4)
C3_1 0.0173(5) 0.0200(5) 0.0182(5) -0.0045(4) -0.0034(4) 0.0021(4)
C4_1 0.0141(5) 0.0292(6) 0.0210(5) -0.0068(4) 0.0000(4) -0.0018(4)
C5_1 0.0210(5) 0.0231(5) 0.0186(5) -0.0029(4) 0.0012(4) -0.0063(4)
C6_1 0.0194(5) 0.0173(5) 0.0167(5) -0.0034(4) -0.0027(4) -0.0015(4)
C7_1 0.0162(5) 0.0159(5) 0.0141(4) -0.0059(4) -0.0029(4) -0.0014(4)
B8_1 0.0154(5) 0.0127(5) 0.0142(5) -0.0022(4) -0.0018(4) -0.0007(4)
C9_1 0.0119(4) 0.0161(5) 0.0155(4) -0.0026(4) -0.0005(3) -0.0017(3)
C10_1 0.0157(5) 0.0150(5) 0.0184(5) -0.0029(4) -0.0026(4) 0.0008(4)
C11_1 0.0181(5) 0.0181(5) 0.0220(5) -0.0093(4) -0.0026(4) 0.0009(4)
C12_1 0.0186(5) 0.0238(5) 0.0159(5) -0.0069(4) -0.0037(4) 0.0006(4)
C13_1 0.0154(5) 0.0177(5) 0.0170(5) -0.0024(4) -0.0024(4) 0.0015(4)
C14_1 0.0126(4) 0.0151(5) 0.0164(5) -0.0029(4) -0.0004(3) -0.0012(3)
N15_1 0.0141(4) 0.0134(4) 0.0136(4) -0.0026(3) -0.0012(3) 0.0000(3)
N16_1 0.0153(4) 0.0166(4) 0.0147(4) -0.0045(3) -0.0011(3) -0.0011(3)
N17_1 0.0169(4) 0.0178(4) 0.0158(4) -0.0044(3) -0.0033(3) -0.0011(3)
C1_2 0.0172(5) 0.0191(5) 0.0203(5) -0.0078(4) -0.0013(4) -0.0012(4)
C2_2 0.0233(5) 0.0245(5) 0.0224(5) -0.0047(4) -0.0039(4) -0.0041(4)
C3_2 0.0286(6) 0.0263(6) 0.0308(6) -0.0039(5) -0.0009(5) -0.0100(5)
C4_2 0.0270(6) 0.0336(6) 0.0358(6) -0.0130(5) -0.0045(5) -0.0128(5)
C5_2 0.0281(6) 0.0364(7) 0.0280(6) -0.0096(5) -0.0093(5) -0.0069(5)
C6_2 0.0250(5) 0.0253(6) 0.0230(5) -0.0050(4) -0.0050(4) -0.0042(4)
C1_3 0.0130(4) 0.0148(5) 0.0160(4) -0.0025(4) 0.0006(3) -0.0028(3)
N2_3 0.0152(4) 0.0125(4) 0.0167(4) -0.0027(3) -0.0008(3) 0.0006(3)
C3_3 0.0202(5) 0.0137(5) 0.0216(5) -0.0048(4) -0.0016(4) 0.0041(4)
C4_3 0.0225(5) 0.0178(5) 0.0213(5) -0.0060(4) -0.0004(4) 0.0032(4)
C5_3 0.0220(5) 0.0154(5) 0.0185(5) -0.0059(4) -0.0024(4) 0.0023(4)
C6_3 0.0316(6) 0.0145(5) 0.0273(6) -0.0020(4) 0.0016(5) 0.0016(4)
C7_3 0.0224(5) 0.0210(5) 0.0327(6) -0.0095(4) -0.0066(4) 0.0075(4)
C8_3 0.0319(6) 0.0213(5) 0.0173(5) -0.0068(4) -0.0029(4) 0.0035(4)
C9_3 0.0247(5) 0.0171(5) 0.0274(5) -0.0084(4) -0.0073(4) 0.0004(4)
C1_4 0.0174(5) 0.0125(4) 0.0150(5) -0.0015(4) -0.0031(4) 0.0021(4)
C2_4 0.0168(5) 0.0127(4) 0.0199(5) -0.0009(4) -0.0038(4) 0.0025(4)
C3_4 0.0210(5) 0.0172(5) 0.0215(5) -0.0027(4) -0.0075(4) -0.0007(4)
C4_4 0.0270(5) 0.0214(5) 0.0159(5) -0.0029(4) -0.0046(4) 0.0004(4)
C5_4 0.0218(5) 0.0198(5) 0.0172(5) -0.0008(4) -0.0002(4) -0.0011(4)
C6_4 0.0184(5) 0.0135(5) 0.0182(5) -0.0006(4) -0.0035(4) 0.0008(4)
C7_4 0.0166(5) 0.0175(5) 0.0220(5) -0.0023(4) -0.0025(4) -0.0006(4)
C8_4 0.0174(5) 0.0224(5) 0.0327(6) -0.0010(4) -0.0033(4) -0.0002(4)
C9_4 0.0196(5) 0.0179(5) 0.0280(5) -0.0009(4) -0.0033(4) -0.0021(4)
C10_4 0.0178(5) 0.0207(5) 0.0187(5) -0.0032(4) -0.0006(4) -0.0033(4)
C11_4 0.0180(5) 0.0260(6) 0.0312(6) -0.0036(5) -0.0021(4) -0.0017(4)
C12_4 0.0243(5) 0.0236(6) 0.0280(6) -0.0010(4) -0.0009(4) -0.0069(4)
C1_5 0.0174(5) 0.0130(4) 0.0148(4) -0.0057(4) -0.0022(4) -0.0011(4)
N2_5 0.0148(4) 0.0163(4) 0.0147(4) -0.0034(3) -0.0035(3) 0.0014(3)
C3_5 0.0149(5) 0.0232(5) 0.0195(5) -0.0050(4) -0.0051(4) 0.0038(4)
C4_5 0.0150(5) 0.0233(5) 0.0203(5) -0.0057(4) -0.0030(4) 0.0007(4)
C5_5 0.0138(5) 0.0188(5) 0.0173(5) -0.0042(4) -0.0013(4) 0.0009(4)
C6_5 0.0206(5) 0.0310(6) 0.0206(5) -0.0068(4) -0.0081(4) 0.0038(4)
C7_5 0.0224(5) 0.0237(5) 0.0233(5) -0.0037(4) -0.0065(4) 0.0065(4)
C8_5 0.0184(5) 0.0208(5) 0.0173(5) -0.0046(4) -0.0013(4) 0.0028(4)
C9_5 0.0174(5) 0.0207(5) 0.0189(5) -0.0036(4) 0.0021(4) -0.0010(4)
C1_6 0.0176(5) 0.0180(5) 0.0142(5) 0.0000(4) -0.0037(4) 0.0016(4)
C2_6 0.0223(5) 0.0178(5) 0.0189(5) -0.0012(4) -0.0041(4) 0.0017(4)
C3_6 0.0328(6) 0.0185(5) 0.0241(5) 0.0004(4) -0.0016(4) -0.0041(4)
C4_6 0.0330(6) 0.0279(6) 0.0202(5) 0.0022(4) 0.0027(4) -0.0043(5)
C5_6 0.0274(6) 0.0261(6) 0.0158(5) -0.0029(4) 0.0000(4) 0.0005(4)
C6_6 0.0187(5) 0.0207(5) 0.0154(5) -0.0016(4) -0.0047(4) 0.0019(4)
C7_6 0.0278(6) 0.0164(5) 0.0203(5) -0.0034(4) -0.0016(4) -0.0017(4)
C8_6 0.0376(6) 0.0196(6) 0.0316(6) -0.0063(5) -0.0047(5) 0.0021(5)
C9_6 0.0314(6) 0.0208(5) 0.0234(5) -0.0056(4) -0.0035(4) -0.0037(4)
C10_6 0.0220(5) 0.0212(5) 0.0148(5) -0.0048(4) -0.0023(4) -0.0004(4)
C11_6 0.0269(6) 0.0223(5) 0.0227(5) -0.0074(4) -0.0052(4) 0.0027(4)
C12_6 0.0280(6) 0.0292(6) 0.0184(5) -0.0082(4) -0.0056(4) 0.0010(4)
C1_7 0.0221(5) 0.0221(5) 0.0303(6) -0.0069(4) -0.0053(4) 0.0004(4)
C2_7 0.0191(5) 0.0415(7) 0.0288(6) -0.0108(5) -0.0008(4) 0.0018(5)
C3_7 0.0249(6) 0.0453(7) 0.0295(6) 0.0055(5) -0.0031(5) -0.0091(5)
C4_7 0.0324(6) 0.0224(6) 0.0464(7) -0.0003(5) -0.0115(5) -0.0013(5)
C5_7 0.0278(6) 0.0280(6) 0.0368(6) -0.0142(5) -0.0032(5) 0.0042(5)
C6_7 0.0246(6) 0.0281(6) 0.0249(5) -0.0061(4) -0.0006(4) -0.0027(4)
C1_8 0.0495(8) 0.0511(9) 0.0302(7) 0.0013(6) -0.0005(6) 0.0146(7)
C2_8 0.0357(8) 0.0733(11) 0.0405(8) 0.0146(8) -0.0063(6) -0.0118(7)
C3_8 0.0540(9) 0.0434(8) 0.0522(9) 0.0035(7) -0.0203(7) -0.0121(7)
C4_8 0.0457(8) 0.0435(8) 0.0484(8) -0.0142(7) -0.0129(7) 0.0086(6)
C5_8 0.0360(7) 0.0551(9) 0.0445(8) -0.0125(7) 0.0042(6) -0.0070(6)
C6_8 0.0545(9) 0.0341(7) 0.0395(7) -0.0046(6) -0.0008(6) -0.0069(6)
C1_9 0.0264(6) 0.0338(6) 0.0257(6) -0.0038(5) -0.0016(5) -0.0001(5)
C2_9 0.0328(6) 0.0386(7) 0.0190(5) -0.0027(5) -0.0036(5) -0.0019(5)
C3_9 0.0311(6) 0.0328(6) 0.0204(5) -0.0052(5) 0.0031(4) -0.0027(5)
C1_10 0.0280(6) 0.0299(7) 0.0661(9) -0.0145(6) -0.0083(6) -0.0007(5)
C2_10 0.0380(7) 0.0407(7) 0.0412(7) -0.0132(6) -0.0099(6) 0.0083(6)
C3_10 0.0315(6) 0.0282(6) 0.0455(7) -0.0068(5) 0.0092(5) 0.0052(5)
C4_10 0.0226(6) 0.0258(6) 0.0569(8) -0.0197(6) -0.0036(5) 0.0053(5)
C5_10 0.0370(7) 0.0295(6) 0.0402(7) -0.0137(5) -0.0073(5) 0.0138(5)
C6_10 0.0357(7) 0.0236(6) 0.0498(8) -0.0027(5) 0.0062(6) 0.0065(5)

loop_
_atom_type_symbol
_atom_type_description
_atom_type_scat_dispersion_real
_atom_type_scat_dispersion_imag
_atom_type_scat_source
C C 0.0181 0.0091 'International Tables Vol C Tables 4.2.6.8 and 6.1.1.4'
H H 0.0000 0.0000 'International Tables Vol C Tables 4.2.6.8 and 6.1.1.4'
B B 0.0090 0.0039 'International Tables Vol C Tables 4.2.6.8 and 6.1.1.4'
N N 0.0311 0.0180 'International Tables Vol C Tables 4.2.6.8 and 6.1.1.4'

loop_
_exptl_crystal_face_index_h
_exptl_crystal_face_index_k
_exptl_crystal_face_index_l
_exptl_crystal_face_perp_dist
-1 0 1 0.1147
1 0 -1 0.0900
-1 -1 1 0.1497
0 1 1 0.0994
0 -1 -1 0.0919
0 0 1 0.0681
0 0 -1 0.0112
-1 1 1 0.1381
1 -1 -1 0.1310
-1 -1 0 0.1493
-1 0 0 0.1105
1 0 0 0.1047
-1 1 0 0.1324
1 -1 0 0.1378
0 1 0 0.0940
0 -1 0 0.1016
1 0 1 0.1198
-1 0 -1 0.0992
-1 1 -1 0.1132
1 -1 1 0.1439
1 1 1 0.1079
-1 -1 -1 0.1283
0 -1 1 0.1088
0 1 -1 0.0731

loop_
_geom_angle_atom_site_label_1
_geom_angle_atom_site_label_2
_geom_angle_atom_site_label_3
_geom_angle
_geom_angle_site_symmetry_1
_geom_angle_site_symmetry_3
_geom_angle_publ_flag
N15_1 B1_1 C1_3 117.61(8) . . ?
N15_1 B1_1 C14_1 97.66(7) . . ?
C1_3 B1_1 C14_1 131.45(8) . . ?
N15_1 B1_1 C2_1 96.36(7) . . ?
C1_3 B1_1 C2_1 105.14(8) . . ?
C14_1 B1_1 C2_1 102.62(7) . . ?
C3_1 C2_1 C7_1 120.20(9) . . ?
C3_1 C2_1 B1_1 130.55(9) . . ?
C7_1 C2_1 B1_1 109.24(8) . . ?
C2_1 C3_1 C4_1 120.99(9) . . ?
C5_1 C4_1 C3_1 119.37(9) . . ?
C4_1 C5_1 C6_1 120.48(9) . . ?
C7_1 C6_1 C5_1 121.26(9) . . ?
C6_1 C7_1 C2_1 117.67(9) . . ?
C6_1 C7_1 B8_1 136.12(9) . . ?
C2_1 C7_1 B8_1 105.90(8) . . ?
N15_1 B8_1 C9_1 96.89(7) . . ?
N15_1 B8_1 C1_5 110.29(8) . . ?
C9_1 B8_1 C1_5 113.13(8) . . ?
N15_1 B8_1 C7_1 97.06(7) . . ?
C9_1 B8_1 C7_1 100.99(7) . . ?
C1_5 B8_1 C7_1 132.22(8) . . ?
C10_1 C9_1 C14_1 120.03(9) . . ?
C10_1 C9_1 B8_1 128.94(9) . . ?
C14_1 C9_1 B8_1 110.65(8) . . ?
C9_1 C10_1 C11_1 121.42(9) . . ?
C12_1 C11_1 C10_1 118.99(9) . . ?
C11_1 C12_1 C13_1 120.17(9) . . ?
C12_1 C13_1 C14_1 121.88(9) . . ?
C13_1 C14_1 C9_1 117.20(9) . . ?
C13_1 C14_1 B1_1 137.64(9) . . ?
C9_1 C14_1 B1_1 104.72(8) . . ?
N16_1 N15_1 B1_1 126.66(8) . . ?
N16_1 N15_1 B8_1 132.51(8) . . ?
B1_1 N15_1 B8_1 99.91(7) . . ?
N15_1 N16_1 N17_1 116.02(8) . . ?
N16_1 N17_1 C1_2 111.47(8) . . ?
C6_2 C1_2 C2_2 117.47(9) . . ?
C6_2 C1_2 N17_1 118.08(9) . . ?
C2_2 C1_2 N17_1 124.28(9) . . ?
C3_2 C2_2 C1_2 120.89(10) . . ?
C2_2 C3_2 C4_2 120.78(11) . . ?
C5_2 C4_2 C3_2 119.04(10) . . ?
C4_2 C5_2 C6_2 120.57(11) . . ?
C5_2 C6_2 C1_2 121.23(10) . . ?
N2_3 C1_3 C5_3 107.51(8) . . ?
N2_3 C1_3 B1_1 126.92(8) . . ?
C5_3 C1_3 B1_1 124.85(8) . . ?
C1_3 N2_3 C1_4 126.47(8) . . ?
C1_3 N2_3 C3_3 115.68(8) . . ?
C1_4 N2_3 C3_3 117.22(7) . . ?
C4_3 C3_3 C7_3 112.00(9) . . ?
C4_3 C3_3 C6_3 114.83(9) . . ?
C7_3 C3_3 C6_3 107.45(9) . . ?
C4_3 C3_3 N2_3 99.62(7) . . ?
C7_3 C3_3 N2_3 111.92(8) . . ?
C6_3 C3_3 N2_3 111.00(8) . . ?
C3_3 C4_3 C5_3 106.59(8) . . ?
C8_3 C5_3 C4_3 110.56(8) . . ?
C8_3 C5_3 C9_3 107.48(9) . . ?
C4_3 C5_3 C9_3 110.48(8) . . ?
C8_3 C5_3 C1_3 117.06(8) . . ?
C4_3 C5_3 C1_3 102.25(8) . . ?
C9_3 C5_3 C1_3 108.91(8) . . ?
C6_4 C1_4 C2_4 121.88(9) . . ?
C6_4 C1_4 N2_3 117.74(8) . . ?
C2_4 C1_4 N2_3 120.32(9) . . ?
C3_4 C2_4 C1_4 117.45(9) . . ?
C3_4 C2_4 C7_4 117.86(9) . . ?
C1_4 C2_4 C7_4 124.48(9) . . ?
C4_4 C3_4 C2_4 121.64(10) . . ?
C3_4 C4_4 C5_4 119.78(9) . . ?
C4_4 C5_4 C6_4 121.57(10) . . ?
C5_4 C6_4 C1_4 117.63(9) . . ?
C5_4 C6_4 C10_4 117.58(9) . . ?
C1_4 C6_4 C10_4 124.72(9) . . ?
C2_4 C7_4 C9_4 110.18(8) . . ?
C2_4 C7_4 C8_4 112.36(8) . . ?
C9_4 C7_4 C8_4 109.72(8) . . ?
C6_4 C10_4 C12_4 111.54(8) . . ?
C6_4 C10_4 C11_4 110.21(8) . . ?
C12_4 C10_4 C11_4 110.95(9) . . ?
N2_5 C1_5 C5_5 107.42(8) . . ?
N2_5 C1_5 B8_1 129.77(9) . . ?
C5_5 C1_5 B8_1 122.65(8) . . ?
C1_5 N2_5 C1_6 127.47(8) . . ?
C1_5 N2_5 C3_5 115.01(8) . . ?
C1_6 N2_5 C3_5 117.51(8) . . ?
C6_5 C3_5 C4_5 111.33(9) . . ?
C6_5 C3_5 C7_5 107.27(8) . . ?
C4_5 C3_5 C7_5 115.05(9) . . ?
C6_5 C3_5 N2_5 111.22(8) . . ?
C4_5 C3_5 N2_5 99.83(7) . . ?
C7_5 C3_5 N2_5 112.12(8) . . ?
C3_5 C4_5 C5_5 106.15(8) . . ?
C9_5 C5_5 C4_5 112.21(8) . . ?
C9_5 C5_5 C1_5 117.96(8) . . ?
C4_5 C5_5 C1_5 101.32(8) . . ?
C9_5 C5_5 C8_5 105.72(8) . . ?
C4_5 C5_5 C8_5 109.83(8) . . ?
C1_5 C5_5 C8_5 109.72(8) . . ?
C6_6 C1_6 C2_6 121.80(9) . . ?
C6_6 C1_6 N2_5 119.72(9) . . ?
C2_6 C1_6 N2_5 118.32(9) . . ?
C3_6 C2_6 C1_6 117.59(10) . . ?
C3_6 C2_6 C7_6 118.35(10) . . ?
C1_6 C2_6 C7_6 123.86(9) . . ?
C4_6 C3_6 C2_6 121.53(10) . . ?
C5_6 C4_6 C3_6 119.85(10) . . ?
C4_6 C5_6 C6_6 121.40(10) . . ?
C5_6 C6_6 C1_6 117.68(10) . . ?
C5_6 C6_6 C10_6 118.83(9) . . ?
C1_6 C6_6 C10_6 123.41(9) . . ?
C2_6 C7_6 C9_6 109.86(9) . . ?
C2_6 C7_6 C8_6 113.54(9) . . ?
C9_6 C7_6 C8_6 109.44(9) . . ?
C6_6 C10_6 C11_6 110.83(9) . . ?
C6_6 C10_6 C12_6 112.77(9) . . ?
C11_6 C10_6 C12_6 108.29(8) . . ?
C2_7 C1_7 C6_7 119.98(11) . . ?
C1_7 C2_7 C3_7 120.01(11) . . ?
C4_7 C3_7 C2_7 120.06(11) . . ?
C5_7 C4_7 C3_7 119.61(11) . . ?
C4_7 C5_7 C6_7 120.22(11) . . ?
C1_7 C6_7 C5_7 120.10(11) . . ?
C6_8 C1_8 C2_8 119.52(14) . . ?
C3_8 C2_8 C1_8 120.46(14) . . ?
C4_8 C3_8 C2_8 120.02(15) . . ?
C3_8 C4_8 C5_8 119.79(15) . . ?
C6_8 C5_8 C4_8 120.37(14) . . ?
C1_8 C6_8 C5_8 119.83(14) . . ?
C3_9 C1_9 C2_9 120.11(11) 2_567 . ?
C1_9 C2_9 C3_9 120.24(11) . . ?
C1_9 C3_9 C2_9 119.64(11) 2_567 . ?
C2_10 C1_10 C6_10 119.77(12) . . ?
C1_10 C2_10 C3_10 119.99(13) . . ?
C4_10 C3_10 C2_10 119.93(13) . . ?
C5_10 C4_10 C3_10 120.05(12) . . ?
C4_10 C5_10 C6_10 119.98(13) . . ?
C5_10 C6_10 C1_10 120.25(13) . . ?

loop_
_geom_bond_atom_site_label_1
_geom_bond_atom_site_label_2
_geom_bond_distance
_geom_bond_site_symmetry_2
_geom_bond_publ_flag
B1_1 N15_1 1.5720(13) . ?
B1_1 C1_3 1.6414(14) . ?
B1_1 C14_1 1.6575(14) . ?
B1_1 C2_1 1.6604(14) . ?
C2_1 C3_1 1.3892(14) . ?
C2_1 C7_1 1.4299(14) . ?
C3_1 C4_1 1.3926(15) . ?
C4_1 C5_1 1.3838(15) . ?
C5_1 C6_1 1.3999(15) . ?
C6_1 C7_1 1.3951(14) . ?
C7_1 B8_1 1.6476(14) . ?
B8_1 N15_1 1.6020(13) . ?
B8_1 C9_1 1.6329(14) . ?
B8_1 C1_5 1.6351(14) . ?
C9_1 C10_1 1.3896(14) . ?
C9_1 C14_1 1.4255(13) . ?
C10_1 C11_1 1.3931(14) . ?
C11_1 C12_1 1.3856(15) . ?
C12_1 C13_1 1.3970(14) . ?
C13_1 C14_1 1.3974(14) . ?
N15_1 N16_1 1.2819(12) . ?
N16_1 N17_1 1.3153(12) . ?
N17_1 C1_2 1.4062(13) . ?
C1_2 C6_2 1.4043(15) . ?
C1_2 C2_2 1.4057(15) . ?
C2_2 C3_2 1.3877(15) . ?
C3_2 C4_2 1.3904(17) . ?
C4_2 C5_2 1.3857(18) . ?
C5_2 C6_2 1.3882(16) . ?
C1_3 N2_3 1.3142(13) . ?
C1_3 C5_3 1.5515(13) . ?
N2_3 C1_4 1.4611(12) . ?
N2_3 C3_3 1.5406(12) . ?
C3_3 C4_3 1.5208(14) . ?
C3_3 C7_3 1.5214(14) . ?
C3_3 C6_3 1.5296(15) . ?
C4_3 C5_3 1.5387(14) . ?
C5_3 C8_3 1.5313(14) . ?
C5_3 C9_3 1.5482(15) . ?
C1_4 C6_4 1.4071(14) . ?
C1_4 C2_4 1.4115(14) . ?
C2_4 C3_4 1.3969(14) . ?
C2_4 C7_4 1.5212(14) . ?
C3_4 C4_4 1.3807(15) . ?
C4_4 C5_4 1.3827(15) . ?
C5_4 C6_4 1.3956(14) . ?
C6_4 C10_4 1.5235(14) . ?
C7_4 C9_4 1.5357(14) . ?
C7_4 C8_4 1.5377(14) . ?
C10_4 C12_4 1.5343(14) . ?
C10_4 C11_4 1.5355(15) . ?
C1_5 N2_5 1.3128(13) . ?
C1_5 C5_5 1.5509(13) . ?
N2_5 C1_6 1.4589(13) . ?
N2_5 C3_5 1.5366(12) . ?
C3_5 C6_5 1.5205(14) . ?
C3_5 C4_5 1.5264(14) . ?
C3_5 C7_5 1.5291(14) . ?
C4_5 C5_5 1.5304(13) . ?
C5_5 C9_5 1.5283(14) . ?
C5_5 C8_5 1.5525(14) . ?
C1_6 C6_6 1.4077(14) . ?
C1_6 C2_6 1.4108(15) . ?
C2_6 C3_6 1.3932(15) . ?
C2_6 C7_6 1.5280(14) . ?
C3_6 C4_6 1.3841(17) . ?
C4_6 C5_6 1.3827(17) . ?
C5_6 C6_6 1.3967(15) . ?
C6_6 C10_6 1.5202(14) . ?
C7_6 C9_6 1.5358(15) . ?
C7_6 C8_6 1.5371(15) . ?
C10_6 C11_6 1.5351(15) . ?
C10_6 C12_6 1.5352(14) . ?
C1_7 C2_7 1.3805(17) . ?
C1_7 C6_7 1.3820(16) . ?
C2_7 C3_7 1.3882(19) . ?
C3_7 C4_7 1.3872(19) . ?
C4_7 C5_7 1.3832(19) . ?
C5_7 C6_7 1.3842(17) . ?
C1_8 C6_8 1.372(2) . ?
C1_8 C2_8 1.381(2) . ?
C2_8 C3_8 1.372(3) . ?
C3_8 C4_8 1.367(2) . ?
C4_8 C5_8 1.377(2) . ?
C5_8 C6_8 1.377(2) . ?
C1_9 C3_9 1.3826(16) 2_567 ?
C1_9 C2_9 1.3845(17) . ?
C2_9 C3_9 1.3863(17) . ?
C1_10 C2_10 1.380(2) . ?
C1_10 C6_10 1.382(2) . ?
C2_10 C3_10 1.386(2) . ?
C3_10 C4_10 1.382(2) . ?
C4_10 C5_10 1.378(2) . ?
C5_10 C6_10 1.381(2) . ?

loop_
_geom_torsion_atom_site_label_1
_geom_torsion_atom_site_label_2
_geom_torsion_atom_site_label_3
_geom_torsion_atom_site_label_4
_geom_torsion
_geom_torsion_site_symmetry_1
_geom_torsion_site_symmetry_2
_geom_torsion_site_symmetry_3
_geom_torsion_site_symmetry_4
_geom_torsion_publ_flag
N15_1 B1_1 C2_1 C3_1 -150.77(10) . . . . ?
C1_3 B1_1 C2_1 C3_1 -29.89(13) . . . . ?
C14_1 B1_1 C2_1 C3_1 109.88(11) . . . . ?
N15_1 B1_1 C2_1 C7_1 30.08(9) . . . . ?
C1_3 B1_1 C2_1 C7_1 150.97(8) . . . . ?
C14_1 B1_1 C2_1 C7_1 -69.27(9) . . . . ?
C7_1 C2_1 C3_1 C4_1 0.43(15) . . . . ?
B1_1 C2_1 C3_1 C4_1 -178.63(9) . . . . ?
C2_1 C3_1 C4_1 C5_1 0.88(15) . . . . ?
C3_1 C4_1 C5_1 C6_1 -1.00(16) . . . . ?
C4_1 C5_1 C6_1 C7_1 -0.21(15) . . . . ?
C5_1 C6_1 C7_1 C2_1 1.49(14) . . . . ?
C5_1 C6_1 C7_1 B8_1 174.08(10) . . . . ?
C3_1 C2_1 C7_1 C6_1 -1.59(14) . . . . ?
B1_1 C2_1 C7_1 C6_1 177.65(8) . . . . ?
C3_1 C2_1 C7_1 B8_1 -176.26(8) . . . . ?
B1_1 C2_1 C7_1 B8_1 2.98(10) . . . . ?
C6_1 C7_1 B8_1 N15_1 152.54(11) . . . . ?
C2_1 C7_1 B8_1 N15_1 -34.27(9) . . . . ?
C6_1 C7_1 B8_1 C9_1 -108.99(12) . . . . ?
C2_1 C7_1 B8_1 C9_1 64.20(9) . . . . ?
C6_1 C7_1 B8_1 C1_5 26.79(18) . . . . ?
C2_1 C7_1 B8_1 C1_5 -160.02(10) . . . . ?
N15_1 B8_1 C9_1 C10_1 -161.27(9) . . . . ?
C1_5 B8_1 C9_1 C10_1 -45.71(13) . . . . ?
C7_1 B8_1 C9_1 C10_1 100.12(11) . . . . ?
N15_1 B8_1 C9_1 C14_1 25.94(9) . . . . ?
C1_5 B8_1 C9_1 C14_1 141.50(8) . . . . ?
C7_1 B8_1 C9_1 C14_1 -72.66(9) . . . . ?
C14_1 C9_1 C10_1 C11_1 -4.98(14) . . . . ?
B8_1 C9_1 C10_1 C11_1 -177.17(9) . . . . ?
C9_1 C10_1 C11_1 C12_1 0.23(15) . . . . ?
C10_1 C11_1 C12_1 C13_1 2.76(15) . . . . ?
C11_1 C12_1 C13_1 C14_1 -0.98(15) . . . . ?
C12_1 C13_1 C14_1 C9_1 -3.64(14) . . . . ?
C12_1 C13_1 C14_1 B1_1 167.36(11) . . . . ?
C10_1 C9_1 C14_1 C13_1 6.53(14) . . . . ?
B8_1 C9_1 C14_1 C13_1 -179.95(8) . . . . ?
C10_1 C9_1 C14_1 B1_1 -167.21(9) . . . . ?
B8_1 C9_1 C14_1 B1_1 6.31(10) . . . . ?
N15_1 B1_1 C14_1 C13_1 151.41(11) . . . . ?
C1_3 B1_1 C14_1 C13_1 13.44(19) . . . . ?
C2_1 B1_1 C14_1 C13_1 -110.27(12) . . . . ?
N15_1 B1_1 C14_1 C9_1 -36.87(9) . . . . ?
C1_3 B1_1 C14_1 C9_1 -174.84(10) . . . . ?
C2_1 B1_1 C14_1 C9_1 61.45(9) . . . . ?
C1_3 B1_1 N15_1 N16_1 8.52(14) . . . . ?
C14_1 B1_1 N15_1 N16_1 -136.99(9) . . . . ?
C2_1 B1_1 N15_1 N16_1 119.31(9) . . . . ?
C1_3 B1_1 N15_1 B8_1 -161.59(8) . . . . ?
C14_1 B1_1 N15_1 B8_1 52.90(8) . . . . ?
C2_1 B1_1 N15_1 B8_1 -50.80(8) . . . . ?
C9_1 B8_1 N15_1 N16_1 142.24(10) . . . . ?
C1_5 B8_1 N15_1 N16_1 24.43(13) . . . . ?
C7_1 B8_1 N15_1 N16_1 -115.72(10) . . . . ?
C9_1 B8_1 N15_1 B1_1 -48.53(8) . . . . ?
C1_5 B8_1 N15_1 B1_1 -166.34(7) . . . . ?
C7_1 B8_1 N15_1 B1_1 53.51(8) . . . . ?
B1_1 N15_1 N16_1 N17_1 -166.39(8) . . . . ?
B8_1 N15_1 N16_1 N17_1 0.34(14) . . . . ?
N15_1 N16_1 N17_1 C1_2 -167.84(8) . . . . ?
N16_1 N17_1 C1_2 C6_2 -160.78(9) . . . . ?
N16_1 N17_1 C1_2 C2_2 24.13(14) . . . . ?
C6_2 C1_2 C2_2 C3_2 1.77(16) . . . . ?
N17_1 C1_2 C2_2 C3_2 176.89(10) . . . . ?
C1_2 C2_2 C3_2 C4_2 -1.56(18) . . . . ?
C2_2 C3_2 C4_2 C5_2 0.43(19) . . . . ?
C3_2 C4_2 C5_2 C6_2 0.43(19) . . . . ?
C4_2 C5_2 C6_2 C1_2 -0.18(18) . . . . ?
C2_2 C1_2 C6_2 C5_2 -0.91(16) . . . . ?
N17_1 C1_2 C6_2 C5_2 -176.34(10) . . . . ?
N15_1 B1_1 C1_3 N2_3 -151.67(9) . . . . ?
C14_1 B1_1 C1_3 N2_3 -20.16(16) . . . . ?
C2_1 B1_1 C1_3 N2_3 102.60(10) . . . . ?
N15_1 B1_1 C1_3 C5_3 39.27(13) . . . . ?
C14_1 B1_1 C1_3 C5_3 170.78(9) . . . . ?
C2_1 B1_1 C1_3 C5_3 -66.46(11) . . . . ?
C5_3 C1_3 N2_3 C1_4 -166.13(9) . . . . ?
B1_1 C1_3 N2_3 C1_4 23.27(15) . . . . ?
C5_3 C1_3 N2_3 C3_3 4.49(11) . . . . ?
B1_1 C1_3 N2_3 C3_3 -166.10(9) . . . . ?
C1_3 N2_3 C3_3 C4_3 13.53(11) . . . . ?
C1_4 N2_3 C3_3 C4_3 -174.94(8) . . . . ?
C1_3 N2_3 C3_3 C7_3 132.07(9) . . . . ?
C1_4 N2_3 C3_3 C7_3 -56.40(11) . . . . ?
C1_3 N2_3 C3_3 C6_3 -107.88(10) . . . . ?
C1_4 N2_3 C3_3 C6_3 63.64(11) . . . . ?
C7_3 C3_3 C4_3 C5_3 -144.11(9) . . . . ?
C6_3 C3_3 C4_3 C5_3 92.98(10) . . . . ?
N2_3 C3_3 C4_3 C5_3 -25.63(10) . . . . ?
C3_3 C4_3 C5_3 C8_3 154.28(9) . . . . ?
C3_3 C4_3 C5_3 C9_3 -86.87(10) . . . . ?
C3_3 C4_3 C5_3 C1_3 28.93(10) . . . . ?
N2_3 C1_3 C5_3 C8_3 -141.44(9) . . . . ?
B1_1 C1_3 C5_3 C8_3 29.40(14) . . . . ?
N2_3 C1_3 C5_3 C4_3 -20.48(10) . . . . ?
B1_1 C1_3 C5_3 C4_3 150.36(9) . . . . ?
N2_3 C1_3 C5_3 C9_3 96.45(9) . . . . ?
B1_1 C1_3 C5_3 C9_3 -92.71(11) . . . . ?
C1_3 N2_3 C1_4 C6_4 76.85(12) . . . . ?
C3_3 N2_3 C1_4 C6_4 -93.65(10) . . . . ?
C1_3 N2_3 C1_4 C2_4 -105.90(11) . . . . ?
C3_3 N2_3 C1_4 C2_4 83.61(11) . . . . ?
C6_4 C1_4 C2_4 C3_4 2.58(14) . . . . ?
N2_3 C1_4 C2_4 C3_4 -174.56(8) . . . . ?
C6_4 C1_4 C2_4 C7_4 -171.95(9) . . . . ?
N2_3 C1_4 C2_4 C7_4 10.91(14) . . . . ?
C1_4 C2_4 C3_4 C4_4 -1.44(15) . . . . ?
C7_4 C2_4 C3_4 C4_4 173.47(9) . . . . ?
C2_4 C3_4 C4_4 C5_4 -0.69(16) . . . . ?
C3_4 C4_4 C5_4 C6_4 1.79(16) . . . . ?
C4_4 C5_4 C6_4 C1_4 -0.67(15) . . . . ?
C4_4 C5_4 C6_4 C10_4 -177.86(9) . . . . ?
C2_4 C1_4 C6_4 C5_4 -1.56(14) . . . . ?
N2_3 C1_4 C6_4 C5_4 175.65(8) . . . . ?
C2_4 C1_4 C6_4 C10_4 175.41(9) . . . . ?
N2_3 C1_4 C6_4 C10_4 -7.38(14) . . . . ?
C3_4 C2_4 C7_4 C9_4 -69.91(11) . . . . ?
C1_4 C2_4 C7_4 C9_4 104.60(11) . . . . ?
C3_4 C2_4 C7_4 C8_4 52.76(12) . . . . ?
C1_4 C2_4 C7_4 C8_4 -132.73(10) . . . . ?
C5_4 C6_4 C10_4 C12_4 -51.30(12) . . . . ?
C1_4 C6_4 C10_4 C12_4 131.73(10) . . . . ?
C5_4 C6_4 C10_4 C11_4 72.40(11) . . . . ?
C1_4 C6_4 C10_4 C11_4 -104.57(11) . . . . ?
N15_1 B8_1 C1_5 N2_5 -122.26(10) . . . . ?
C9_1 B8_1 C1_5 N2_5 130.46(10) . . . . ?
C7_1 B8_1 C1_5 N2_5 -1.43(17) . . . . ?
N15_1 B8_1 C1_5 C5_5 62.90(11) . . . . ?
C9_1 B8_1 C1_5 C5_5 -44.38(12) . . . . ?
C7_1 B8_1 C1_5 C5_5 -176.27(9) . . . . ?
C5_5 C1_5 N2_5 C1_6 167.61(9) . . . . ?
B8_1 C1_5 N2_5 C1_6 -7.84(16) . . . . ?
C5_5 C1_5 N2_5 C3_5 -10.96(11) . . . . ?
B8_1 C1_5 N2_5 C3_5 173.58(9) . . . . ?
C1_5 N2_5 C3_5 C6_5 -126.92(9) . . . . ?
C1_6 N2_5 C3_5 C6_5 54.35(11) . . . . ?
C1_5 N2_5 C3_5 C4_5 -9.32(10) . . . . ?
C1_6 N2_5 C3_5 C4_5 171.95(8) . . . . ?
C1_5 N2_5 C3_5 C7_5 112.97(10) . . . . ?
C1_6 N2_5 C3_5 C7_5 -65.75(11) . . . . ?
C6_5 C3_5 C4_5 C5_5 143.25(8) . . . . ?
C7_5 C3_5 C4_5 C5_5 -94.46(10) . . . . ?
N2_5 C3_5 C4_5 C5_5 25.73(9) . . . . ?
C3_5 C4_5 C5_5 C9_5 -158.85(8) . . . . ?
C3_5 C4_5 C5_5 C1_5 -32.10(10) . . . . ?
C3_5 C4_5 C5_5 C8_5 83.87(10) . . . . ?
N2_5 C1_5 C5_5 C9_5 149.32(9) . . . . ?
B8_1 C1_5 C5_5 C9_5 -34.83(13) . . . . ?
N2_5 C1_5 C5_5 C4_5 26.45(10) . . . . ?
B8_1 C1_5 C5_5 C4_5 -157.70(8) . . . . ?
N2_5 C1_5 C5_5 C8_5 -89.60(9) . . . . ?
B8_1 C1_5 C5_5 C8_5 86.24(10) . . . . ?
C1_5 N2_5 C1_6 C6_6 93.28(12) . . . . ?
C3_5 N2_5 C1_6 C6_6 -88.18(11) . . . . ?
C1_5 N2_5 C1_6 C2_6 -91.18(12) . . . . ?
C3_5 N2_5 C1_6 C2_6 87.37(11) . . . . ?
C6_6 C1_6 C2_6 C3_6 4.56(15) . . . . ?
N2_5 C1_6 C2_6 C3_6 -170.89(9) . . . . ?
C6_6 C1_6 C2_6 C7_6 -170.28(9) . . . . ?
N2_5 C1_6 C2_6 C7_6 14.28(14) . . . . ?
C1_6 C2_6 C3_6 C4_6 -2.14(16) . . . . ?
C7_6 C2_6 C3_6 C4_6 172.98(10) . . . . ?
C2_6 C3_6 C4_6 C5_6 -1.33(18) . . . . ?
C3_6 C4_6 C5_6 C6_6 2.56(18) . . . . ?
C4_6 C5_6 C6_6 C1_6 -0.22(16) . . . . ?
C4_6 C5_6 C6_6 C10_6 -176.90(10) . . . . ?
C2_6 C1_6 C6_6 C5_6 -3.41(15) . . . . ?
N2_5 C1_6 C6_6 C5_6 171.98(9) . . . . ?
C2_6 C1_6 C6_6 C10_6 173.11(9) . . . . ?
N2_5 C1_6 C6_6 C10_6 -11.51(14) . . . . ?
C3_6 C2_6 C7_6 C9_6 -68.61(12) . . . . ?
C1_6 C2_6 C7_6 C9_6 106.18(11) . . . . ?
C3_6 C2_6 C7_6 C8_6 54.29(14) . . . . ?
C1_6 C2_6 C7_6 C8_6 -130.91(11) . . . . ?
C5_6 C6_6 C10_6 C11_6 65.75(12) . . . . ?
C1_6 C6_6 C10_6 C11_6 -110.73(11) . . . . ?
C5_6 C6_6 C10_6 C12_6 -55.84(13) . . . . ?
C1_6 C6_6 C10_6 C12_6 127.68(10) . . . . ?
C6_7 C1_7 C2_7 C3_7 -0.87(17) . . . . ?
C1_7 C2_7 C3_7 C4_7 0.39(18) . . . . ?
C2_7 C3_7 C4_7 C5_7 0.57(19) . . . . ?
C3_7 C4_7 C5_7 C6_7 -1.04(18) . . . . ?
C2_7 C1_7 C6_7 C5_7 0.40(17) . . . . ?
C4_7 C5_7 C6_7 C1_7 0.57(18) . . . . ?
C6_8 C1_8 C2_8 C3_8 0.7(2) . . . . ?
C1_8 C2_8 C3_8 C4_8 -0.6(2) . . . . ?
C2_8 C3_8 C4_8 C5_8 0.0(2) . . . . ?
C3_8 C4_8 C5_8 C6_8 0.7(2) . . . . ?
C2_8 C1_8 C6_8 C5_8 0.0(2) . . . . ?
C4_8 C5_8 C6_8 C1_8 -0.6(2) . . . . ?
C3_9 C1_9 C2_9 C3_9 0.1(2) 2_567 . . . ?
C1_9 C2_9 C3_9 C1_9 -0.1(2) . . . 2_567 ?
C6_10 C1_10 C2_10 C3_10 0.2(2) . . . . ?
C1_10 C2_10 C3_10 C4_10 1.16(19) . . . . ?
C2_10 C3_10 C4_10 C5_10 -1.61(18) . . . . ?
C3_10 C4_10 C5_10 C6_10 0.70(17) . . . . ?
C4_10 C5_10 C6_10 C1_10 0.68(18) . . . . ?
C2_10 C1_10 C6_10 C5_10 -1.14(19) . . . . ?
